data_4083729
loop_
_publ_author_name
'Adhikari, Bimalendu'
'Lough, Alan J.'
'Barker, Bryan'
'Shah, Afzal'
'Xiang, Cuili'
'Kraatz, Heinz-Bernhard'

_publ_section_title
;
 Bis-amino Acid Derivatives of 1,1&#x2032;-Ferrocenedicarboxylic Acid:
 Structural, Electrochemical, and Metal Ion Binding Studies
;
_journal_issue 18
_journal_name_full Organometallics
_journal_page_first 4873
_journal_paper_doi 10.1021/om500032p
_journal_volume 33
_journal_year 2014
_chemical_absolute_configuration ad
_chemical_formula_moiety 'C22 H28 Fe N2 O8'
_chemical_formula_sum 'C22 H28 Fe N2 O8'
_chemical_formula_weight 504.31
_chemical_name_systematic
; 
 ? 
;
_space_group_crystal_system monoclinic
_space_group_IT_number 4
_space_group_name_Hall 'P 2yb'
_space_group_name_H-M_alt 'P 1 21 1'
_symmetry_space_group_name_Hall 'P 2yb'
_symmetry_space_group_name_H-M 'P 1 21 1'
_atom_sites_solution_hydrogens mixed
_audit_creation_method SHELXL-2013
_cell_angle_alpha 90
_cell_angle_beta 100.555(2)
_cell_angle_gamma 90
_cell_formula_units_Z 2
_cell_length_a 9.9084(11)
_cell_length_b 11.4654(13)
_cell_length_c 10.2073(11)
_cell_measurement_reflns_used 9866
_cell_measurement_temperature 147(2)
_cell_measurement_theta_max 27.49
_cell_measurement_theta_min 2.70
_cell_volume 1140.0(2)
_computing_cell_refinement APEX2
_computing_data_collection 'APEX2 (Bruker, 2007)'
_computing_data_reduction 'SAINT (Bruker, 2007)'
_computing_molecular_graphics 'PLATON (Spek, 2009)'
_computing_publication_material 'SHELXTL (Sheldrick, 2008)'
_computing_structure_refinement 'SHELXL-2013 (Sheldrick, 2013)'
_computing_structure_solution 'SHELXS-97 (Sheldrick, 2008)'
_diffrn_ambient_temperature 147(2)
_diffrn_measured_fraction_theta_full 1.000
_diffrn_measured_fraction_theta_max 0.997
_diffrn_measurement_device_type 'Bruker Kappa APEX-DUO CCD'
_diffrn_measurement_method '\f and \w scans'
_diffrn_radiation_type MoK\a
_diffrn_radiation_wavelength 0.71073
_diffrn_reflns_av_R_equivalents 0.0197
_diffrn_reflns_av_unetI/netI 0.0239
_diffrn_reflns_Laue_measured_fraction_full 1.000
_diffrn_reflns_Laue_measured_fraction_max 0.997
_diffrn_reflns_limit_h_max 12
_diffrn_reflns_limit_h_min -12
_diffrn_reflns_limit_k_max 14
_diffrn_reflns_limit_k_min -14
_diffrn_reflns_limit_l_max 13
_diffrn_reflns_limit_l_min -13
_diffrn_reflns_number 20127
_diffrn_reflns_point_group_measured_fraction_full 0.990
_diffrn_reflns_point_group_measured_fraction_max 0.986
_diffrn_reflns_theta_full 25.242
_diffrn_reflns_theta_max 27.491
_diffrn_reflns_theta_min 2.029
_diffrn_source 'sealed tube with Bruker Triumph monochromator'
_exptl_absorpt_coefficient_mu 0.712
_exptl_absorpt_correction_T_max 0.7456
_exptl_absorpt_correction_T_min 0.6842
_exptl_absorpt_correction_type multi-scan
_exptl_absorpt_process_details 'SADABS (Sheldrick, 1996)'
_exptl_crystal_colour orange
_exptl_crystal_density_diffrn 1.469
_exptl_crystal_description plate
_exptl_crystal_F_000 528
_exptl_crystal_size_max 0.500
_exptl_crystal_size_mid 0.270
_exptl_crystal_size_min 0.150
_refine_diff_density_max 0.252
_refine_diff_density_min -0.201
_refine_diff_density_rms 0.048
_refine_ls_abs_structure_details
; 
 Flack x determined using 2339 quotients [(I+)-(I-)]/[(I+)+(I-)] 
 (Parsons and Flack (2004), Acta Cryst. A60, s61). 
;
_refine_ls_abs_structure_Flack 0.019(3)
_refine_ls_extinction_method none
_refine_ls_goodness_of_fit_ref 1.043
_refine_ls_hydrogen_treatment mixed
_refine_ls_matrix_type full
_refine_ls_number_parameters 318
_refine_ls_number_reflns 5157
_refine_ls_number_restraints 1
_refine_ls_restrained_S_all 1.043
_refine_ls_R_factor_all 0.0183
_refine_ls_R_factor_gt 0.0178
_refine_ls_shift/su_max 0.002
_refine_ls_shift/su_mean 0.000
_refine_ls_structure_factor_coef Fsqd
_refine_ls_weighting_details 'w=1/[\s^2^(Fo^2^)+(0.0293P)^2^+0.0691P] where P=(Fo^2^+2Fc^2^)/3'
_refine_ls_weighting_scheme calc
_refine_ls_wR_factor_gt 0.0485
_refine_ls_wR_factor_ref 0.0488
_reflns_Friedel_coverage 0.883
_reflns_Friedel_fraction_full 0.979
_reflns_Friedel_fraction_max 0.974
_reflns_number_gt 5054
_reflns_number_total 5157
_reflns_threshold_expression 'I > 2\s(I)'
_cod_data_source_file om500032p_si_002.cif
_cod_data_source_block d13205
_cod_database_code 4083729
_shelx_space_group_comment
; 
The symmetry employed for this shelxl refinement is uniquely defined 
by the following loop, which should always be used as a source of 
symmetry information in preference to the above space-group names. 
They are only intended as comments. 
;
_shelx_estimated_absorpt_t_min 0.717
_shelx_estimated_absorpt_t_max 0.901
_shelxl_version_number 2013-3

loop_
_space_group_symop_operation_xyz
'x, y, z'
'-x, y+1/2, -z'

loop_
_atom_site_label
_atom_site_type_symbol
_atom_site_fract_x
_atom_site_fract_y
_atom_site_fract_z
_atom_site_U_iso_or_equiv
_atom_site_adp_type
_atom_site_occupancy
_atom_site_site_symmetry_order
_atom_site_calc_flag
_atom_site_refinement_flags_posn
_atom_site_refinement_flags_adp
Fe1 Fe 0.21969(2) 0.24836(2) 0.47208(2) 0.01309(6) Uani 1 1 d . .
O1 O 0.50097(12) 0.02645(12) 0.61314(13) 0.0220(3) Uani 1 1 d . .
O2 O 0.16641(14) -0.11870(13) 0.89728(14) 0.0262(3) Uani 1 1 d . .
O3 O 0.26843(15) -0.26337(16) 0.64043(13) 0.0337(3) Uani 1 1 d . .
O4 O 0.39423(15) -0.29077(12) 0.84485(14) 0.0263(3) Uani 1 1 d . .
O5 O -0.01507(12) 0.50137(11) 0.31960(13) 0.0196(3) Uani 1 1 d . .
O6 O 0.39543(14) 0.65574(14) 0.15891(15) 0.0271(3) Uani 1 1 d . .
O7 O 0.06336(19) 0.59571(15) -0.02843(16) 0.0442(4) Uani 1 1 d . .
O8 O 0.15579(15) 0.44053(12) 0.08638(14) 0.0282(3) Uani 1 1 d . .
N1 N 0.29636(15) -0.02713(14) 0.66124(16) 0.0191(3) Uani 1 1 d . .
N2 N 0.20374(14) 0.55290(13) 0.31891(14) 0.0156(3) Uani 1 1 d . .
C1 C 0.30310(17) 0.08734(15) 0.46422(17) 0.0158(3) Uani 1 1 d . .
C2 C 0.37213(19) 0.16891(16) 0.39246(18) 0.0196(3) Uani 1 1 d . .
H2A H 0.4721 0.1888 0.4124 0.023 Uiso 1 1 calc R U
C3 C 0.2725(2) 0.21706(16) 0.28882(18) 0.0240(4) Uani 1 1 d . .
H3A H 0.2900 0.2779 0.2237 0.029 Uiso 1 1 calc R U
C4 C 0.1433(2) 0.16609(17) 0.29498(19) 0.0243(4) Uani 1 1 d . .
H4A H 0.0545 0.1847 0.2347 0.029 Uiso 1 1 calc R U
C5 C 0.16081(18) 0.08580(15) 0.40355(18) 0.0185(3) Uani 1 1 d . .
H5A H 0.0875 0.0369 0.4315 0.022 Uiso 1 1 calc R U
C6 C 0.15494(17) 0.41641(15) 0.48449(17) 0.0150(3) Uani 1 1 d . .
C7 C 0.06492(17) 0.33689(16) 0.53563(18) 0.0180(3) Uani 1 1 d . .
H7A H -0.0356 0.3269 0.5012 0.022 Uiso 1 1 calc R U
C8 C 0.14406(18) 0.27494(14) 0.64319(17) 0.0192(4) Uani 1 1 d . .
H8A H 0.1091 0.2131 0.6975 0.023 Uiso 1 1 calc R U
C9 C 0.28268(19) 0.31486(15) 0.65956(17) 0.0192(3) Uani 1 1 d . .
H9A H 0.3614 0.2854 0.7271 0.023 Uiso 1 1 calc R U
C10 C 0.29054(17) 0.40176(16) 0.56171(17) 0.0167(3) Uani 1 1 d . .
H10A H 0.3750 0.4447 0.5489 0.020 Uiso 1 1 calc R U
C11 C 0.37348(17) 0.02613(15) 0.58479(16) 0.0151(3) Uani 1 1 d . .
C12 C 0.35609(18) -0.09662(16) 0.77583(18) 0.0189(4) Uani 1 1 d . .
H12A H 0.4573 -0.0819 0.7949 0.023 Uiso 1 1 calc R U
C13 C 0.29845(18) -0.06814(16) 0.90317(18) 0.0205(4) Uani 1 1 d . .
H13A H 0.3610 -0.1059 0.9794 0.025 Uiso 1 1 calc R U
C14 C 0.2981(2) 0.06153(18) 0.9334(2) 0.0288(4) Uani 1 1 d . .
H14A H 0.2711 0.0737 1.0201 0.043 Uiso 1 1 calc R U
H14B H 0.2328 0.1012 0.8640 0.043 Uiso 1 1 calc R U
H14C H 0.3903 0.0934 0.9356 0.043 Uiso 1 1 calc R U
C15 C 0.33280(18) -0.22601(15) 0.74273(18) 0.0215(4) Uani 1 1 d . .
C16 C 0.3710(3) -0.41530(19) 0.8318(2) 0.0327(5) Uani 1 1 d . .
H16A H 0.3850 -0.4510 0.9205 0.049 Uiso 1 1 calc R U
H16B H 0.4357 -0.4493 0.7804 0.049 Uiso 1 1 calc R U
H16C H 0.2768 -0.4299 0.7857 0.049 Uiso 1 1 calc R U
C17 C 0.10926(16) 0.49246(14) 0.36880(16) 0.0138(3) Uani 1 1 d . .
C18 C 0.16334(17) 0.62338(16) 0.20004(17) 0.0177(3) Uani 1 1 d . .
H18A H 0.0806 0.6689 0.2128 0.021 Uiso 1 1 calc R U
C19 C 0.27337(18) 0.71260(16) 0.18032(19) 0.0208(4) Uani 1 1 d . .
H19A H 0.2364 0.7574 0.0974 0.025 Uiso 1 1 calc R U
C20 C 0.3013(2) 0.80006(19) 0.2941(2) 0.0332(5) Uani 1 1 d . .
H20A H 0.3693 0.8572 0.2762 0.050 Uiso 1 1 calc R U
H20B H 0.3368 0.7590 0.3775 0.050 Uiso 1 1 calc R U
H20C H 0.2159 0.8403 0.3019 0.050 Uiso 1 1 calc R U
C21 C 0.12138(19) 0.55216(17) 0.07297(19) 0.0227(4) Uani 1 1 d . .
C22 C 0.1132(3) 0.3688(2) -0.0314(2) 0.0375(5) Uani 1 1 d . .
H22A H 0.1249 0.2863 -0.0070 0.056 Uiso 1 1 calc R U
H22B H 0.1695 0.3877 -0.0981 0.056 Uiso 1 1 calc R U
H22C H 0.0164 0.3842 -0.0685 0.056 Uiso 1 1 calc R U
H2O H 0.110(3) -0.078(2) 0.840(3) 0.030(6) Uiso 1 1 d . .
H6O H 0.429(3) 0.623(3) 0.223(3) 0.040(8) Uiso 1 1 d . .
H2N H 0.288(3) 0.538(2) 0.348(3) 0.033(7) Uiso 1 1 d . .
H1N H 0.216(2) -0.0232(19) 0.642(2) 0.015(5) Uiso 1 1 d . .

loop_
_atom_site_aniso_label
_atom_site_aniso_U_11
_atom_site_aniso_U_22
_atom_site_aniso_U_33
_atom_site_aniso_U_23
_atom_site_aniso_U_13
_atom_site_aniso_U_12
Fe1 0.01456(10) 0.01336(10) 0.01160(10) -0.00014(9) 0.00309(7) 0.00016(9)
O1 0.0132(6) 0.0287(7) 0.0245(7) 0.0022(6) 0.0044(5) 0.0018(5)
O2 0.0224(6) 0.0300(8) 0.0279(7) 0.0072(6) 0.0096(6) 0.0004(5)
O3 0.0458(8) 0.0295(8) 0.0224(6) -0.0022(7) -0.0021(6) 0.0030(7)
O4 0.0349(8) 0.0192(6) 0.0228(7) 0.0020(5) -0.0002(5) 0.0042(5)
O5 0.0119(5) 0.0230(7) 0.0238(6) 0.0017(5) 0.0031(5) 0.0016(4)
O6 0.0211(6) 0.0368(8) 0.0258(8) 0.0042(7) 0.0103(5) 0.0001(6)
O7 0.0613(11) 0.0362(9) 0.0256(8) 0.0080(7) -0.0172(7) -0.0021(8)
O8 0.0400(8) 0.0245(7) 0.0191(7) -0.0033(6) 0.0032(6) 0.0039(6)
N1 0.0108(7) 0.0251(8) 0.0213(8) 0.0064(6) 0.0028(5) 0.0019(5)
N2 0.0121(6) 0.0187(7) 0.0160(7) 0.0043(6) 0.0024(5) 0.0016(5)
C1 0.0178(8) 0.0150(8) 0.0155(8) -0.0029(6) 0.0053(6) 0.0013(6)
C2 0.0245(9) 0.0200(8) 0.0171(8) -0.0013(7) 0.0113(7) 0.0009(6)
C3 0.0368(10) 0.0236(11) 0.0136(8) 0.0004(6) 0.0096(7) 0.0053(7)
C4 0.0320(10) 0.0222(9) 0.0160(9) -0.0040(7) -0.0024(7) 0.0023(7)
C5 0.0207(8) 0.0160(8) 0.0171(8) -0.0049(7) -0.0013(6) 0.0002(6)
C6 0.0168(7) 0.0137(8) 0.0157(8) -0.0008(6) 0.0060(6) 0.0008(6)
C7 0.0183(8) 0.0170(8) 0.0212(9) 0.0007(7) 0.0098(6) 0.0011(6)
C8 0.0265(8) 0.0172(10) 0.0166(8) 0.0000(6) 0.0110(6) 0.0012(6)
C9 0.0265(9) 0.0179(9) 0.0131(8) -0.0024(6) 0.0034(6) 0.0018(7)
C10 0.0183(8) 0.0164(8) 0.0149(8) -0.0020(7) 0.0014(6) -0.0009(6)
C11 0.0160(7) 0.0139(8) 0.0163(8) -0.0031(6) 0.0054(6) 0.0015(6)
C12 0.0163(8) 0.0210(9) 0.0192(9) 0.0055(7) 0.0026(7) 0.0018(6)
C13 0.0209(8) 0.0219(9) 0.0186(8) 0.0027(7) 0.0036(6) 0.0023(7)
C14 0.0348(10) 0.0243(10) 0.0264(10) -0.0016(8) 0.0030(8) 0.0017(8)
C15 0.0219(8) 0.0242(11) 0.0199(9) 0.0017(7) 0.0077(7) 0.0042(6)
C16 0.0488(13) 0.0195(10) 0.0288(11) 0.0011(8) 0.0040(10) 0.0010(9)
C17 0.0137(7) 0.0129(8) 0.0154(8) -0.0029(6) 0.0039(6) 0.0014(6)
C18 0.0165(7) 0.0185(8) 0.0180(8) 0.0050(7) 0.0030(6) 0.0023(6)
C19 0.0222(8) 0.0183(8) 0.0227(9) 0.0060(6) 0.0061(7) -0.0003(6)
C20 0.0433(12) 0.0223(10) 0.0351(12) -0.0023(9) 0.0099(9) -0.0075(9)
C21 0.0210(8) 0.0253(10) 0.0206(9) 0.0042(7) 0.0008(7) -0.0035(7)
C22 0.0521(14) 0.0354(13) 0.0253(11) -0.0107(9) 0.0074(10) -0.0055(10)

loop_
_atom_type_symbol
_atom_type_description
_atom_type_scat_dispersion_real
_atom_type_scat_dispersion_imag
_atom_type_scat_source
C C 0.0033 0.0016 'International Tables Vol C Tables 4.2.6.8 and 6.1.1.4'
H H 0.0000 0.0000 'International Tables Vol C Tables 4.2.6.8 and 6.1.1.4'
N N 0.0061 0.0033 'International Tables Vol C Tables 4.2.6.8 and 6.1.1.4'
O O 0.0106 0.0060 'International Tables Vol C Tables 4.2.6.8 and 6.1.1.4'
Fe Fe 0.3463 0.8444 'International Tables Vol C Tables 4.2.6.8 and 6.1.1.4'

loop_
_geom_angle_atom_site_label_1
_geom_angle_atom_site_label_2
_geom_angle_atom_site_label_3
_geom_angle
C1 Fe1 C5 41.23(7)
C1 Fe1 C7 143.10(7)
C5 Fe1 C7 112.29(7)
C1 Fe1 C6 174.40(7)
C5 Fe1 C6 144.17(7)
C7 Fe1 C6 41.26(7)
C1 Fe1 C8 112.62(7)
C5 Fe1 C8 107.62(7)
C7 Fe1 C8 40.59(7)
C6 Fe1 C8 68.78(7)
C1 Fe1 C10 133.66(7)
C5 Fe1 C10 173.01(7)
C7 Fe1 C10 69.31(7)
C6 Fe1 C10 41.17(6)
C8 Fe1 C10 68.87(7)
C1 Fe1 C9 108.59(7)
C5 Fe1 C9 132.85(7)
C7 Fe1 C9 68.66(7)
C6 Fe1 C9 68.67(7)
C8 Fe1 C9 40.84(7)
C10 Fe1 C9 40.67(7)
C1 Fe1 C2 41.16(7)
C5 Fe1 C2 69.13(7)
C7 Fe1 C2 174.64(8)
C6 Fe1 C2 134.82(7)
C8 Fe1 C2 144.55(7)
C10 Fe1 C2 109.94(7)
C9 Fe1 C2 114.48(7)
C1 Fe1 C4 68.60(7)
C5 Fe1 C4 40.78(7)
C7 Fe1 C4 109.29(8)
C6 Fe1 C4 114.71(7)
C8 Fe1 C4 133.27(8)
C10 Fe1 C4 145.90(8)
C9 Fe1 C4 172.79(8)
C2 Fe1 C4 68.15(8)
C1 Fe1 C3 68.50(7)
C5 Fe1 C3 68.54(8)
C7 Fe1 C3 134.78(7)
C6 Fe1 C3 110.79(7)
C8 Fe1 C3 173.24(8)
C10 Fe1 C3 115.56(8)
C9 Fe1 C3 145.79(8)
C2 Fe1 C3 40.32(7)
C4 Fe1 C3 40.30(8)
C13 O2 H2O 106.4(17)
C15 O4 C16 115.81(16)
C19 O6 H6O 110(2)
C21 O8 C22 115.50(16)
C11 N1 C12 122.02(14)
C11 N1 H1N 119.4(16)
C12 N1 H1N 118.6(16)
C17 N2 C18 120.08(14)
C17 N2 H2N 118.1(18)
C18 N2 H2N 120.7(18)
C5 C1 C2 108.09(16)
C5 C1 C11 129.18(16)
C2 C1 C11 122.58(15)
C5 C1 Fe1 69.68(10)
C2 C1 Fe1 70.33(10)
C11 C1 Fe1 122.20(12)
C3 C2 C1 107.59(16)
C3 C2 Fe1 70.20(10)
C1 C2 Fe1 68.51(10)
C3 C2 H2A 126.2
C1 C2 H2A 126.2
Fe1 C2 H2A 126.2
C4 C3 C2 108.46(16)
C4 C3 Fe1 69.57(11)
C2 C3 Fe1 69.48(10)
C4 C3 H3A 125.8
C2 C3 H3A 125.8
Fe1 C3 H3A 125.8
C3 C4 C5 108.52(16)
C3 C4 Fe1 70.14(10)
C5 C4 Fe1 68.92(10)
C3 C4 H4A 125.7
C5 C4 H4A 125.7
Fe1 C4 H4A 125.7
C4 C5 C1 107.34(16)
C4 C5 Fe1 70.31(10)
C1 C5 Fe1 69.09(10)
C4 C5 H5A 126.3
C1 C5 H5A 126.3
Fe1 C5 H5A 126.3
C10 C6 C7 107.84(15)
C10 C6 C17 128.95(15)
C7 C6 C17 123.15(15)
C10 C6 Fe1 69.58(10)
C7 C6 Fe1 69.34(10)
C17 C6 Fe1 124.30(12)
C8 C7 C6 107.87(15)
C8 C7 Fe1 69.87(10)
C6 C7 Fe1 69.39(9)
C8 C7 H7A 126.1
C6 C7 H7A 126.1
Fe1 C7 H7A 126.1
C7 C8 C9 108.29(15)
C7 C8 Fe1 69.55(10)
C9 C8 Fe1 69.68(10)
C7 C8 H8A 125.9
C9 C8 H8A 125.9
Fe1 C8 H8A 125.9
C10 C9 C8 108.50(15)
C10 C9 Fe1 69.60(10)
C8 C9 Fe1 69.48(10)
C10 C9 H9A 125.7
C8 C9 H9A 125.7
Fe1 C9 H9A 125.7
C9 C10 C6 107.51(15)
C9 C10 Fe1 69.73(10)
C6 C10 Fe1 69.25(9)
C9 C10 H10A 126.2
C6 C10 H10A 126.2
Fe1 C10 H10A 126.2
O1 C11 N1 122.08(16)
O1 C11 C1 119.82(15)
N1 C11 C1 118.10(14)
N1 C12 C15 109.40(15)
N1 C12 C13 113.77(15)
C15 C12 C13 109.04(15)
N1 C12 H12A 108.2
C15 C12 H12A 108.2
C13 C12 H12A 108.2
O2 C13 C14 111.82(16)
O2 C13 C12 110.90(15)
C14 C13 C12 113.08(16)
O2 C13 H13A 106.9
C14 C13 H13A 106.9
C12 C13 H13A 106.9
C13 C14 H14A 109.5
C13 C14 H14B 109.5
H14A C14 H14B 109.5
C13 C14 H14C 109.5
H14A C14 H14C 109.5
H14B C14 H14C 109.5
O3 C15 O4 125.19(18)
O3 C15 C12 125.01(17)
O4 C15 C12 109.81(15)
O4 C16 H16A 109.5
O4 C16 H16B 109.5
H16A C16 H16B 109.5
O4 C16 H16C 109.5
H16A C16 H16C 109.5
H16B C16 H16C 109.5
O5 C17 N2 120.86(15)
O5 C17 C6 120.54(15)
N2 C17 C6 118.59(14)
N2 C18 C21 113.79(15)
N2 C18 C19 112.76(14)
C21 C18 C19 109.57(14)
N2 C18 H18A 106.8
C21 C18 H18A 106.8
C19 C18 H18A 106.8
O6 C19 C20 112.18(16)
O6 C19 C18 110.99(14)
C20 C19 C18 111.95(15)
O6 C19 H19A 107.1
C20 C19 H19A 107.1
C18 C19 H19A 107.1
C19 C20 H20A 109.5
C19 C20 H20B 109.5
H20A C20 H20B 109.5
C19 C20 H20C 109.5
H20A C20 H20C 109.5
H20B C20 H20C 109.5
O7 C21 O8 124.46(19)
O7 C21 C18 121.68(18)
O8 C21 C18 113.86(15)
O8 C22 H22A 109.5
O8 C22 H22B 109.5
H22A C22 H22B 109.5
O8 C22 H22C 109.5
H22A C22 H22C 109.5
H22B C22 H22C 109.5

loop_
_geom_bond_atom_site_label_1
_geom_bond_atom_site_label_2
_geom_bond_distance
Fe1 C1 2.0303(17)
Fe1 C5 2.0381(18)
Fe1 C7 2.0413(17)
Fe1 C6 2.0420(17)
Fe1 C8 2.0456(17)
Fe1 C10 2.0465(18)
Fe1 C9 2.0483(18)
Fe1 C2 2.0547(18)
Fe1 C4 2.0566(18)
Fe1 C3 2.0641(18)
O1 C11 1.243(2)
O2 C13 1.422(2)
O2 H2O 0.87(3)
O3 C15 1.199(2)
O4 C15 1.333(2)
O4 C16 1.448(3)
O5 C17 1.246(2)
O6 C19 1.426(2)
O6 H6O 0.78(3)
O7 C21 1.197(2)
O8 C21 1.325(2)
O8 C22 1.454(2)
N1 C11 1.336(2)
N1 C12 1.449(2)
N1 H1N 0.78(2)
N2 C17 1.338(2)
N2 C18 1.452(2)
N2 H2N 0.85(3)
C1 C5 1.432(2)
C1 C2 1.436(2)
C1 C11 1.476(2)
C2 C3 1.420(3)
C2 H2A 1.0000
C3 C4 1.419(3)
C3 H3A 1.0000
C4 C5 1.427(3)
C4 H4A 1.0000
C5 H5A 1.0000
C6 C10 1.438(2)
C6 C7 1.439(2)
C6 C17 1.471(2)
C7 C8 1.417(2)
C7 H7A 1.0000
C8 C9 1.428(3)
C8 H8A 1.0000
C9 C10 1.423(3)
C9 H9A 1.0000
C10 H10A 1.0000
C12 C15 1.530(3)
C12 C13 1.547(3)
C12 H12A 1.0000
C13 C14 1.518(3)
C13 H13A 1.0000
C14 H14A 0.9800
C14 H14B 0.9800
C14 H14C 0.9800
C16 H16A 0.9800
C16 H16B 0.9800
C16 H16C 0.9800
C18 C21 1.525(3)
C18 C19 1.535(2)
C18 H18A 1.0000
C19 C20 1.521(3)
C19 H19A 1.0000
C20 H20A 0.9800
C20 H20B 0.9800
C20 H20C 0.9800
C22 H22A 0.9800
C22 H22B 0.9800
C22 H22C 0.9800

loop_
_geom_hbond_atom_site_label_D
_geom_hbond_atom_site_label_H
_geom_hbond_atom_site_label_A
_geom_hbond_distance_DH
_geom_hbond_distance_HA
_geom_hbond_distance_DA
_geom_hbond_angle_DHA
_geom_hbond_site_symmetry_A
O2 H2O O5 0.87(3) 1.95(3) 2.7979(19) 165(2) 2_546
O6 H6O O1 0.78(3) 2.01(3) 2.791(2) 174(3) 2_656
N2 H2N O1 0.85(3) 2.06(3) 2.8965(19) 167(2) 2_656
N1 H1N O5 0.78(2) 2.12(2) 2.8483(19) 155(2) 2_546

loop_
_geom_torsion_atom_site_label_1
_geom_torsion_atom_site_label_2
_geom_torsion_atom_site_label_3
_geom_torsion_atom_site_label_4
_geom_torsion
C5 C1 C2 C3 0.14(19)
C11 C1 C2 C3 -175.86(15)
Fe1 C1 C2 C3 -59.55(12)
C5 C1 C2 Fe1 59.69(12)
C11 C1 C2 Fe1 -116.31(16)
C1 C2 C3 C4 -0.3(2)
Fe1 C2 C3 C4 -58.81(13)
C1 C2 C3 Fe1 58.49(12)
C2 C3 C4 C5 0.4(2)
Fe1 C3 C4 C5 -58.37(13)
C2 C3 C4 Fe1 58.75(13)
C3 C4 C5 C1 -0.3(2)
Fe1 C4 C5 C1 -59.41(12)
C3 C4 C5 Fe1 59.13(13)
C2 C1 C5 C4 0.09(19)
C11 C1 C5 C4 175.74(17)
Fe1 C1 C5 C4 60.19(12)
C2 C1 C5 Fe1 -60.09(12)
C11 C1 C5 Fe1 115.55(18)
C10 C6 C7 C8 0.36(19)
C17 C6 C7 C8 177.73(15)
Fe1 C6 C7 C8 59.50(12)
C10 C6 C7 Fe1 -59.14(12)
C17 C6 C7 Fe1 118.23(16)
C6 C7 C8 C9 -0.10(19)
Fe1 C7 C8 C9 59.10(12)
C6 C7 C8 Fe1 -59.20(12)
C7 C8 C9 C10 -0.20(19)
Fe1 C8 C9 C10 58.82(12)
C7 C8 C9 Fe1 -59.02(12)
C8 C9 C10 C6 0.42(19)
Fe1 C9 C10 C6 59.16(12)
C8 C9 C10 Fe1 -58.74(12)
C7 C6 C10 C9 -0.48(19)
C17 C6 C10 C9 -177.65(16)
Fe1 C6 C10 C9 -59.47(12)
C7 C6 C10 Fe1 58.99(12)
C17 C6 C10 Fe1 -118.18(18)
C12 N1 C11 O1 -5.5(3)
C12 N1 C11 C1 175.30(16)
C5 C1 C11 O1 170.98(17)
C2 C1 C11 O1 -13.9(2)
Fe1 C1 C11 O1 -99.94(17)
C5 C1 C11 N1 -9.8(3)
C2 C1 C11 N1 165.28(17)
Fe1 C1 C11 N1 79.27(19)
C11 N1 C12 C15 -105.79(19)
C11 N1 C12 C13 132.00(18)
N1 C12 C13 O2 77.14(19)
C15 C12 C13 O2 -45.27(19)
N1 C12 C13 C14 -49.4(2)
C15 C12 C13 C14 -171.80(15)
C16 O4 C15 O3 -4.7(3)
C16 O4 C15 C12 175.03(16)
N1 C12 C15 O3 -3.8(3)
C13 C12 C15 O3 121.2(2)
N1 C12 C15 O4 176.45(14)
C13 C12 C15 O4 -58.55(18)
C18 N2 C17 O5 -4.6(2)
C18 N2 C17 C6 176.32(15)
C10 C6 C17 O5 -174.32(17)
C7 C6 C17 O5 8.9(3)
Fe1 C6 C17 O5 95.20(18)
C10 C6 C17 N2 4.8(3)
C7 C6 C17 N2 -172.01(16)
Fe1 C6 C17 N2 -85.70(18)
C17 N2 C18 C21 -71.1(2)
C17 N2 C18 C19 163.32(15)
N2 C18 C19 O6 64.1(2)
C21 C18 C19 O6 -63.79(19)
N2 C18 C19 C20 -62.1(2)
C21 C18 C19 C20 170.01(16)
C22 O8 C21 O7 -2.5(3)
C22 O8 C21 C18 177.89(16)
N2 C18 C21 O7 166.81(19)
C19 C18 C21 O7 -65.9(2)
N2 C18 C21 O8 -13.6(2)
C19 C18 C21 O8 113.69(17)
